data_4122542
loop_
_publ_author_name
'Guo, Xingwei'
'Mayr, Herbert'

_publ_section_title
;
 Quantification of the ambident electrophilicities of halogen-substituted
 quinones.
;
_journal_issue 32
_journal_name_full 'Journal of the American Chemical Society'
_journal_page_first 11499
_journal_page_last 11512
_journal_paper_doi 10.1021/ja505613b
_journal_volume 136
_journal_year 2014
_chemical_formula_moiety 'C23 H24 Cl8 O6 Si2'
_chemical_formula_sum 'C23 H24 Cl8 O6 Si2'
_chemical_formula_weight 736.226
_space_group_IT_number 2
_symmetry_cell_setting triclinic
_symmetry_Int_Tables_number 2
_symmetry_space_group_name_Hall '-P 1'
_symmetry_space_group_name_H-M 'P -1'
_atom_sites_solution_hydrogens geom
_atom_sites_solution_primary direct
_atom_sites_solution_secondary difmap
_audit_block_code C23H24Cl8O6Si2_so015_mayr
_audit_creation_date
;
'Tue Apr 08 15:17:03 2014'
;
_audit_creation_method 'form98_non/compatible with shelxl97-2'
_audit_update_record 08-Apr-14
_cell_angle_alpha 79.908(5)
_cell_angle_beta 81.840(5)
_cell_angle_gamma 83.374(5)
_cell_formula_units_Z 2
_cell_length_a 8.8302(5)
_cell_length_b 11.9810(7)
_cell_length_c 15.2909(8)
_cell_measurement_reflns_used 3026
_cell_measurement_temperature 173(2)
_cell_measurement_theta_max 28.6600
_cell_measurement_theta_min 4.4490
_cell_volume 1569.73(16)
_computing_cell_refinement
;
CrysAlisPro, Agilent Technologies,
Version 1.171.37.31 (release 14-01-2014 CrysAlis171 .NET)
(compiled Jan 14 2014,18:38:05)
;
_computing_data_collection
;
CrysAlisPro, Agilent Technologies,
Version 1.171.37.31 (release 14-01-2014 CrysAlis171 .NET)
(compiled Jan 14 2014,18:38:05)
;
_computing_data_reduction
;
CrysAlisPro, Agilent Technologies,
Version 1.171.37.31 (release 14-01-2014 CrysAlis171 .NET)
(compiled Jan 14 2014,18:38:05)
;
_computing_structure_refinement
;
Sheldrick, G. M. (2008).
<i>Acta Cryst.</i> A<b>64</b>, 112--122.
;
_computing_structure_solution
;
A. Altomare, M. C. Burla, M. Camalli, G. L. Cascarano, C. Giacovazzo, A.
Guagliardi, A. G. G. Moliterni, G. Polidori, R. Spagna: SIR97: a new tool for
crystal structure determination and refinement; J. Appl. Crystallogr. 1999,
32, 115-119.
;
_diffrn_ambient_temperature 173(2)
_diffrn_detector_area_resol_mean 15.9809
_diffrn_measured_fraction_theta_full 0.987
_diffrn_measured_fraction_theta_max 0.987
_diffrn_measurement_details
;
  1 omega   -2.00   90.00   1.0000    7.5000
omega____ theta____ kappa____ phi______ frames
    -       21.5431   57.0000   90.0000 92

  2 omega  -24.00   25.00   1.0000    7.5000
omega____ theta____ kappa____ phi______ frames
    -      -20.2931  -99.0000 -150.0000 49

  3 omega  -49.00   45.00   1.0000    7.5000
omega____ theta____ kappa____ phi______ frames
    -       21.5431  -57.0000  -60.0000 94

  4 omega  -50.00   48.00   1.0000    7.5000
omega____ theta____ kappa____ phi______ frames
    -      -20.2931   77.0000 -180.0000 98

;
_diffrn_measurement_device 'CCD camera on \k-goniostat'
_diffrn_measurement_device_type 'Oxford XCalibur'
_diffrn_measurement_method '\w scans'
_diffrn_orient_matrix_UB_11 0.0553983000
_diffrn_orient_matrix_UB_12 -0.0477769000
_diffrn_orient_matrix_UB_13 0.0047385000
_diffrn_orient_matrix_UB_21 -0.0589396000
_diffrn_orient_matrix_UB_22 -0.0353130000
_diffrn_orient_matrix_UB_23 0.0198802000
_diffrn_orient_matrix_UB_31 -0.0099753000
_diffrn_orient_matrix_UB_32 -0.0108506000
_diffrn_orient_matrix_UB_33 -0.0428624000
_diffrn_radiation_collimation '0.5 mm collimator'
_diffrn_radiation_monochromator graphite
_diffrn_radiation_source 'fine-focus sealed tube'
_diffrn_radiation_type MoK\a
_diffrn_radiation_wavelength 0.71073
_diffrn_reflns_av_R_equivalents 0.0232
_diffrn_reflns_av_sigmaI/netI 0.0485
_diffrn_reflns_limit_h_max 11
_diffrn_reflns_limit_h_min -10
_diffrn_reflns_limit_k_max 14
_diffrn_reflns_limit_k_min -14
_diffrn_reflns_limit_l_max 19
_diffrn_reflns_limit_l_min -18
_diffrn_reflns_number 9306
_diffrn_reflns_theta_full 26.37
_diffrn_reflns_theta_max 26.37
_diffrn_reflns_theta_min 4.28
_diffrn_source_current 45_mA
_diffrn_source_power 2.48_kW
_diffrn_source_type 'Spellman generator'
_diffrn_source_voltage 55_kV
_exptl_absorpt_coefficient_mu 0.831
_exptl_absorpt_correction_T_max 1.00000
_exptl_absorpt_correction_T_min 0.99060
_exptl_absorpt_correction_type multi-scan
_exptl_absorpt_process_details
;
CrysAlisPro, Agilent Technologies,
Version 1.171.37.31 (release 14-01-2014 CrysAlis171 .NET)
(compiled Jan 14 2014,18:38:05)
Empirical absorption correction using spherical harmonics,
 implemented in SCALE3 ABSPACK scaling algorithm.
;
_exptl_crystal_colour colourless
_exptl_crystal_density_diffrn 1.55767(16)
_exptl_crystal_density_method 'not measured'
_exptl_crystal_description block
_exptl_crystal_F_000 748
_exptl_crystal_size_max 0.40
_exptl_crystal_size_mid 0.25
_exptl_crystal_size_min 0.15
_refine_diff_density_max 0.336
_refine_diff_density_min -0.336
_refine_diff_density_rms 0.063
_refine_ls_extinction_method none
_refine_ls_goodness_of_fit_ref 1.040
_refine_ls_hydrogen_treatment constr
_refine_ls_matrix_type full
_refine_ls_number_parameters 358
_refine_ls_number_reflns 6317
_refine_ls_number_restraints 0
_refine_ls_restrained_S_all 1.040
_refine_ls_R_factor_all 0.0505
_refine_ls_R_factor_gt 0.0360
_refine_ls_shift/su_max 0.001
_refine_ls_shift/su_mean 0.000
_refine_ls_structure_factor_coef Fsqd
_refine_ls_weighting_details 'calc w=1/[\s^2^(Fo^2^)+(0.0321P)^2^+0.3493P] where P=(Fo^2^+2Fc^2^)/3'
_refine_ls_weighting_scheme calc
_refine_ls_wR_factor_gt 0.0784
_refine_ls_wR_factor_ref 0.0875
_reflns_number_gt 5074
_reflns_number_total 6317
_reflns_threshold_expression >2sigma(I)
_cod_data_source_file ja505613b_si_002.cif
_cod_data_source_block so015
_cod_original_cell_volume 1569.72(16)
_cod_database_code 4122542

loop_
_symmetry_equiv_pos_as_xyz
'x, y, z'
'-x, -y, -z'

loop_
_atom_site_label
_atom_site_type_symbol
_atom_site_fract_x
_atom_site_fract_y
_atom_site_fract_z
_atom_site_U_iso_or_equiv
_atom_site_adp_type
_atom_site_occupancy
_atom_site_symmetry_multiplicity
_atom_site_calc_flag
_atom_site_refinement_flags
C1 C 0.6737(2) 0.4154(2) 0.26516(14) 0.0203(5) Uani 1 1 d .
C2 C 0.5578(2) 0.33415(19) 0.25538(13) 0.0187(5) Uani 1 1 d .
C3 C 0.3956(2) 0.3790(2) 0.28744(14) 0.0214(5) Uani 1 1 d .
H3A H 0.3836 0.3766 0.3531 0.026 Uiso 1 1 calc R
H3B H 0.3213 0.3306 0.2737 0.026 Uiso 1 1 calc R
C4 C 0.3633(3) 0.5014(2) 0.24087(15) 0.0257(5) Uani 1 1 d .
H4A H 0.3591 0.5019 0.1765 0.031 Uiso 1 1 calc R
H4B H 0.2622 0.5338 0.2670 0.031 Uiso 1 1 calc R
C5 C 0.4863(3) 0.5740(2) 0.25119(16) 0.0278(5) Uani 1 1 d .
H5A H 0.4673 0.6513 0.2169 0.033 Uiso 1 1 calc R
H5B H 0.4827 0.5809 0.3150 0.033 Uiso 1 1 calc R
C6 C 0.8261(2) 0.35735(19) 0.14002(13) 0.0194(5) Uani 1 1 d .
C7 C 0.9645(2) 0.35892(19) 0.08395(14) 0.0197(5) Uani 1 1 d .
C8 C 0.9734(2) 0.33299(19) -0.00195(14) 0.0202(5) Uani 1 1 d .
C9 C 0.8435(2) 0.30342(19) -0.03066(13) 0.0191(5) Uani 1 1 d .
C10 C 0.7038(3) 0.30291(19) 0.02520(14) 0.0204(5) Uani 1 1 d .
C11 C 0.6959(2) 0.32913(19) 0.11084(14) 0.0194(5) Uani 1 1 d .
C12 C 0.5093(2) 0.1431(2) 0.31936(15) 0.0213(5) Uani 1 1 d .
C13 C 0.4191(3) 0.1235(2) 0.40268(15) 0.0251(5) Uani 1 1 d .
C14 C 0.3153(3) 0.0409(2) 0.42000(16) 0.0293(6) Uani 1 1 d .
C15 C 0.3007(3) -0.0212(2) 0.35344(17) 0.0301(6) Uani 1 1 d .
C16 C 0.3947(3) -0.0046(2) 0.27253(16) 0.0285(6) Uani 1 1 d .
C17 C 0.5052(3) 0.0733(2) 0.25598(15) 0.0226(5) Uani 1 1 d .
C18 C 0.9777(3) 0.3167(3) 0.40474(18) 0.0419(7) Uani 1 1 d .
H18A H 0.9304 0.2453 0.4262 0.063 Uiso 1 1 calc R
H18B H 1.0523 0.3249 0.4444 0.063 Uiso 1 1 calc R
H18C H 1.0301 0.3159 0.3439 0.063 Uiso 1 1 calc R
C19 C 0.7302(3) 0.4480(3) 0.51820(16) 0.0431(7) Uani 1 1 d .
H19A H 0.6443 0.5076 0.5148 0.065 Uiso 1 1 calc R
H19B H 0.8034 0.4671 0.5546 0.065 Uiso 1 1 calc R
H19C H 0.6913 0.3749 0.5457 0.065 Uiso 1 1 calc R
C20 C 0.9016(3) 0.5735(3) 0.34779(19) 0.0460(8) Uani 1 1 d .
H20A H 0.9451 0.5667 0.2861 0.069 Uiso 1 1 calc R
H20B H 0.9816 0.5915 0.3801 0.069 Uiso 1 1 calc R
H20C H 0.8174 0.6345 0.3473 0.069 Uiso 1 1 calc R
C21 C 0.9310(3) 0.0653(3) 0.1852(2) 0.0506(8) Uani 1 1 d .
H21A H 0.9467 0.1320 0.1387 0.076 Uiso 1 1 calc R
H21B H 1.0240 0.0121 0.1836 0.076 Uiso 1 1 calc R
H21C H 0.9092 0.0896 0.2440 0.076 Uiso 1 1 calc R
C22 C 0.7815(4) -0.0265(3) 0.04713(17) 0.0515(8) Uani 1 1 d .
H22A H 0.7828 0.0476 0.0080 0.077 Uiso 1 1 calc R
H22B H 0.6928 -0.0640 0.0390 0.077 Uiso 1 1 calc R
H22C H 0.8763 -0.0740 0.0320 0.077 Uiso 1 1 calc R
C23 C 0.7528(3) -0.1391(2) 0.24654(17) 0.0391(7) Uani 1 1 d .
H23A H 0.6721 -0.1810 0.2332 0.059 Uiso 1 1 calc R
H23B H 0.7273 -0.1209 0.3072 0.059 Uiso 1 1 calc R
H23C H 0.8512 -0.1861 0.2423 0.059 Uiso 1 1 calc R
O1 O 0.68059(17) 0.41398(14) 0.35382(9) 0.0233(4) Uani 1 1 d .
O2 O 0.63619(17) 0.52401(14) 0.21918(10) 0.0233(4) Uani 1 1 d .
O3 O 0.82281(16) 0.38072(14) 0.22456(9) 0.0224(4) Uani 1 1 d .
O4 O 0.55681(16) 0.32807(13) 0.16298(9) 0.0194(3) Uani 1 1 d .
O5 O 0.61068(17) 0.22604(13) 0.30212(10) 0.0216(3) Uani 1 1 d .
O6 O 0.60492(18) 0.08185(14) 0.18039(10) 0.0259(4) Uani 1 1 d .
Si1 Si 0.82755(7) 0.43739(6) 0.40417(4) 0.02438(16) Uani 1 1 d .
Si2 Si 0.76755(8) -0.00554(6) 0.16496(4) 0.03113(17) Uani 1 1 d .
Cl1 Cl 1.12356(6) 0.39222(6) 0.12362(4) 0.02999(15) Uani 1 1 d .
Cl2 Cl 1.14257(6) 0.34203(5) -0.07265(4) 0.02879(14) Uani 1 1 d .
Cl3 Cl 0.85426(7) 0.26508(5) -0.13505(4) 0.02768(14) Uani 1 1 d .
Cl4 Cl 0.53862(7) 0.27256(6) -0.00974(4) 0.03001(15) Uani 1 1 d .
Cl5 Cl 0.44278(8) 0.19915(6) 0.48511(4) 0.03550(16) Uani 1 1 d .
Cl6 Cl 0.20592(8) 0.01681(7) 0.52249(4) 0.0461(2) Uani 1 1 d .
Cl7 Cl 0.16921(8) -0.12100(7) 0.37252(5) 0.0504(2) Uani 1 1 d .
Cl8 Cl 0.37803(9) -0.08120(6) 0.18905(5) 0.04316(18) Uani 1 1 d .

loop_
_atom_site_aniso_label
_atom_site_aniso_U_11
_atom_site_aniso_U_22
_atom_site_aniso_U_33
_atom_site_aniso_U_23
_atom_site_aniso_U_13
_atom_site_aniso_U_12
C1 0.0160(11) 0.0274(13) 0.0178(10) -0.0054(9) 0.0012(9) -0.0045(9)
C2 0.0203(11) 0.0197(12) 0.0163(10) -0.0042(9) -0.0022(9) -0.0013(9)
C3 0.0179(11) 0.0249(13) 0.0209(11) -0.0042(9) 0.0001(9) -0.0019(9)
C4 0.0198(12) 0.0293(14) 0.0265(12) -0.0053(10) 0.0006(10) 0.0013(10)
C5 0.0294(13) 0.0262(14) 0.0271(12) -0.0064(10) 0.0007(10) -0.0010(11)
C6 0.0220(12) 0.0206(12) 0.0161(10) -0.0050(9) -0.0018(9) -0.0023(9)
C7 0.0162(11) 0.0213(12) 0.0225(11) -0.0039(9) -0.0027(9) -0.0038(9)
C8 0.0182(11) 0.0193(12) 0.0214(11) -0.0026(9) 0.0029(9) -0.0021(9)
C9 0.0229(12) 0.0172(12) 0.0170(10) -0.0028(9) -0.0003(9) -0.0029(9)
C10 0.0217(12) 0.0187(12) 0.0218(11) -0.0029(9) -0.0057(9) -0.0028(9)
C11 0.0188(11) 0.0204(12) 0.0185(10) -0.0034(9) -0.0005(9) -0.0025(9)
C12 0.0188(11) 0.0194(12) 0.0248(11) -0.0005(9) -0.0027(9) -0.0018(9)
C13 0.0247(12) 0.0269(13) 0.0220(11) -0.0026(10) -0.0017(10) 0.0016(10)
C14 0.0238(13) 0.0294(14) 0.0291(13) 0.0044(11) 0.0014(10) 0.0005(11)
C15 0.0234(13) 0.0240(14) 0.0404(14) 0.0043(11) -0.0041(11) -0.0055(10)
C16 0.0285(13) 0.0264(14) 0.0319(13) -0.0052(11) -0.0069(11) -0.0033(11)
C17 0.0221(12) 0.0212(12) 0.0235(11) -0.0024(9) -0.0032(10) 0.0008(10)
C18 0.0378(16) 0.0464(19) 0.0373(15) -0.0026(13) -0.0043(13) 0.0065(14)
C19 0.0396(16) 0.066(2) 0.0293(14) -0.0223(14) -0.0110(12) 0.0037(15)
C20 0.0472(18) 0.0411(18) 0.0537(17) 0.0005(14) -0.0190(15) -0.0179(14)
C21 0.0358(16) 0.0400(18) 0.070(2) -0.0009(16) -0.0039(15) 0.0041(14)
C22 0.077(2) 0.0362(18) 0.0331(15) -0.0082(13) 0.0110(15) 0.0112(16)
C23 0.0438(16) 0.0289(15) 0.0378(15) 0.0000(12) 0.0048(13) 0.0045(13)
O1 0.0215(8) 0.0328(10) 0.0175(7) -0.0090(7) 0.0002(6) -0.0067(7)
O2 0.0234(8) 0.0239(9) 0.0225(8) -0.0048(7) 0.0013(7) -0.0045(7)
O3 0.0158(8) 0.0351(10) 0.0188(7) -0.0102(7) -0.0007(6) -0.0056(7)
O4 0.0156(8) 0.0273(9) 0.0163(7) -0.0066(6) 0.0003(6) -0.0046(6)
O5 0.0191(8) 0.0223(9) 0.0236(8) -0.0033(7) -0.0022(7) -0.0029(7)
O6 0.0293(9) 0.0234(9) 0.0231(8) -0.0061(7) 0.0043(7) 0.0001(7)
Si1 0.0235(3) 0.0294(4) 0.0216(3) -0.0054(3) -0.0051(3) -0.0034(3)
Si2 0.0362(4) 0.0239(4) 0.0280(4) -0.0027(3) 0.0068(3) 0.0035(3)
Cl1 0.0185(3) 0.0436(4) 0.0304(3) -0.0100(3) -0.0017(2) -0.0096(3)
Cl2 0.0227(3) 0.0351(4) 0.0274(3) -0.0088(3) 0.0077(2) -0.0052(3)
Cl3 0.0314(3) 0.0335(3) 0.0189(3) -0.0090(2) -0.0006(2) -0.0022(3)
Cl4 0.0242(3) 0.0452(4) 0.0244(3) -0.0105(3) -0.0057(2) -0.0084(3)
Cl5 0.0469(4) 0.0382(4) 0.0208(3) -0.0069(3) -0.0005(3) -0.0023(3)
Cl6 0.0390(4) 0.0531(5) 0.0376(4) 0.0043(3) 0.0141(3) -0.0092(3)
Cl7 0.0412(4) 0.0435(4) 0.0660(5) 0.0015(4) -0.0021(4) -0.0234(3)
Cl8 0.0516(4) 0.0366(4) 0.0483(4) -0.0159(3) -0.0117(3) -0.0128(3)

loop_
_atom_type_symbol
_atom_type_description
_atom_type_scat_dispersion_real
_atom_type_scat_dispersion_imag
_atom_type_scat_source
C C 0.0033 0.0016 'International Tables Vol C Tables 4.2.6.8 and 6.1.1.4'
H H 0.0000 0.0000 'International Tables Vol C Tables 4.2.6.8 and 6.1.1.4'
O O 0.0106 0.0060 'International Tables Vol C Tables 4.2.6.8 and 6.1.1.4'
Si Si 0.0817 0.0704 'International Tables Vol C Tables 4.2.6.8 and 6.1.1.4'
Cl Cl 0.1484 0.1585 'International Tables Vol C Tables 4.2.6.8 and 6.1.1.4'

loop_
_geom_angle_atom_site_label_1
_geom_angle_atom_site_label_2
_geom_angle_atom_site_label_3
_geom_angle
O1 C1 O2 113.05(19)
O1 C1 O3 108.32(16)
O2 C1 O3 105.18(16)
O1 C1 C2 109.09(17)
O2 C1 C2 110.39(17)
O3 C1 C2 110.74(19)
O5 C2 O4 110.23(17)
O5 C2 C3 115.42(17)
O4 C2 C3 105.02(16)
O5 C2 C1 105.23(16)
O4 C2 C1 110.02(17)
C3 C2 C1 110.96(19)
C2 C3 C4 109.45(18)
C2 C3 H3A 109.8
C4 C3 H3A 109.8
C2 C3 H3B 109.8
C4 C3 H3B 109.8
H3A C3 H3B 108.2
C5 C4 C3 110.97(19)
C5 C4 H4A 109.4
C3 C4 H4A 109.4
C5 C4 H4B 109.4
C3 C4 H4B 109.4
H4A C4 H4B 108.0
O2 C5 C4 110.4(2)
O2 C5 H5A 109.6
C4 C5 H5A 109.6
O2 C5 H5B 109.6
C4 C5 H5B 109.6
H5A C5 H5B 108.1
O3 C6 C11 121.23(19)
O3 C6 C7 118.62(19)
C11 C6 C7 120.1(2)
C6 C7 C8 120.4(2)
C6 C7 Cl1 118.49(16)
C8 C7 Cl1 121.15(17)
C9 C8 C7 119.5(2)
C9 C8 Cl2 120.54(17)
C7 C8 Cl2 119.98(17)
C8 C9 C10 120.3(2)
C8 C9 Cl3 120.12(17)
C10 C9 Cl3 119.54(17)
C11 C10 C9 119.8(2)
C11 C10 Cl4 118.53(17)
C9 C10 Cl4 121.67(17)
O4 C11 C6 122.27(19)
O4 C11 C10 117.81(19)
C6 C11 C10 119.9(2)
O5 C12 C17 119.6(2)
O5 C12 C13 120.2(2)
C17 C12 C13 120.0(2)
C14 C13 C12 120.4(2)
C14 C13 Cl5 120.18(18)
C12 C13 Cl5 119.33(19)
C15 C14 C13 119.3(2)
C15 C14 Cl6 120.5(2)
C13 C14 Cl6 120.2(2)
C16 C15 C14 119.9(2)
C16 C15 Cl7 120.1(2)
C14 C15 Cl7 120.01(19)
C15 C16 C17 121.4(2)
C15 C16 Cl8 120.5(2)
C17 C16 Cl8 118.12(19)
O6 C17 C12 120.6(2)
O6 C17 C16 121.1(2)
C12 C17 C16 118.4(2)
Si1 C18 H18A 109.5
Si1 C18 H18B 109.5
H18A C18 H18B 109.5
Si1 C18 H18C 109.5
H18A C18 H18C 109.5
H18B C18 H18C 109.5
Si1 C19 H19A 109.5
Si1 C19 H19B 109.5
H19A C19 H19B 109.5
Si1 C19 H19C 109.5
H19A C19 H19C 109.5
H19B C19 H19C 109.5
Si1 C20 H20A 109.5
Si1 C20 H20B 109.5
H20A C20 H20B 109.5
Si1 C20 H20C 109.5
H20A C20 H20C 109.5
H20B C20 H20C 109.5
Si2 C21 H21A 109.5
Si2 C21 H21B 109.5
H21A C21 H21B 109.5
Si2 C21 H21C 109.5
H21A C21 H21C 109.5
H21B C21 H21C 109.5
Si2 C22 H22A 109.5
Si2 C22 H22B 109.5
H22A C22 H22B 109.5
Si2 C22 H22C 109.5
H22A C22 H22C 109.5
H22B C22 H22C 109.5
Si2 C23 H23A 109.5
Si2 C23 H23B 109.5
H23A C23 H23B 109.5
Si2 C23 H23C 109.5
H23A C23 H23C 109.5
H23B C23 H23C 109.5
C1 O1 Si1 129.11(14)
C1 O2 C5 113.39(17)
C6 O3 C1 114.11(16)
C11 O4 C2 116.36(16)
C12 O5 C2 116.53(16)
C17 O6 Si2 124.31(14)
O1 Si1 C18 110.88(12)
O1 Si1 C19 100.87(10)
C18 Si1 C19 111.66(13)
O1 Si1 C20 108.81(10)
C18 Si1 C20 112.35(14)
C19 Si1 C20 111.68(15)
O6 Si2 C21 108.70(12)
O6 Si2 C22 104.41(12)
C21 Si2 C22 111.84(16)
O6 Si2 C23 109.40(11)
C21 Si2 C23 108.62(14)
C22 Si2 C23 113.69(14)

loop_
_geom_bond_atom_site_label_1
_geom_bond_atom_site_label_2
_geom_bond_distance
C1 O1 1.363(2)
C1 O2 1.394(3)
C1 O3 1.422(3)
C1 C2 1.531(3)
C2 O5 1.427(3)
C2 O4 1.429(2)
C2 C3 1.515(3)
C3 C4 1.528(3)
C3 H3A 0.9900
C3 H3B 0.9900
C4 C5 1.508(3)
C4 H4A 0.9900
C4 H4B 0.9900
C5 O2 1.444(3)
C5 H5A 0.9900
C5 H5B 0.9900
C6 O3 1.366(2)
C6 C11 1.387(3)
C6 C7 1.390(3)
C7 C8 1.391(3)
C7 Cl1 1.719(2)
C8 C9 1.387(3)
C8 Cl2 1.718(2)
C9 C10 1.398(3)
C9 Cl3 1.724(2)
C10 C11 1.390(3)
C10 Cl4 1.719(2)
C11 O4 1.366(3)
C12 O5 1.380(3)
C12 C17 1.393(3)
C12 C13 1.401(3)
C13 C14 1.392(3)
C13 Cl5 1.724(2)
C14 C15 1.389(4)
C14 Cl6 1.717(2)
C15 C16 1.385(3)
C15 Cl7 1.722(3)
C16 C17 1.394(3)
C16 Cl8 1.728(3)
C17 O6 1.346(3)
C18 Si1 1.845(3)
C18 H18A 0.9800
C18 H18B 0.9800
C18 H18C 0.9800
C19 Si1 1.850(3)
C19 H19A 0.9800
C19 H19B 0.9800
C19 H19C 0.9800
C20 Si1 1.851(3)
C20 H20A 0.9800
C20 H20B 0.9800
C20 H20C 0.9800
C21 Si2 1.844(3)
C21 H21A 0.9800
C21 H21B 0.9800
C21 H21C 0.9800
C22 Si2 1.847(3)
C22 H22A 0.9800
C22 H22B 0.9800
C22 H22C 0.9800
C23 Si2 1.854(3)
C23 H23A 0.9800
C23 H23B 0.9800
C23 H23C 0.9800
O1 Si1 1.6729(16)
O6 Si2 1.6905(17)

loop_
_geom_torsion_atom_site_label_1
_geom_torsion_atom_site_label_2
_geom_torsion_atom_site_label_3
_geom_torsion_atom_site_label_4
_geom_torsion
O1 C1 C2 O5 -57.1(2)
O2 C1 C2 O5 178.07(16)
O3 C1 C2 O5 62.0(2)
O1 C1 C2 O4 -175.86(16)
O2 C1 C2 O4 59.3(2)
O3 C1 C2 O4 -56.7(2)
O1 C1 C2 C3 68.4(2)
O2 C1 C2 C3 -56.4(2)
O3 C1 C2 C3 -172.51(16)
O5 C2 C3 C4 171.97(17)
O4 C2 C3 C4 -66.4(2)
C1 C2 C3 C4 52.4(2)
C2 C3 C4 C5 -52.4(2)
C3 C4 C5 O2 55.1(2)
O3 C6 C7 C8 178.5(2)
C11 C6 C7 C8 0.4(3)
O3 C6 C7 Cl1 -0.9(3)
C11 C6 C7 Cl1 -178.99(17)
C6 C7 C8 C9 -1.2(3)
Cl1 C7 C8 C9 178.20(17)
C6 C7 C8 Cl2 176.78(17)
Cl1 C7 C8 Cl2 -3.8(3)
C7 C8 C9 C10 1.9(3)
Cl2 C8 C9 C10 -176.10(17)
C7 C8 C9 Cl3 -177.21(17)
Cl2 C8 C9 Cl3 4.8(3)
C8 C9 C10 C11 -1.8(3)
Cl3 C9 C10 C11 177.32(17)
C8 C9 C10 Cl4 177.23(17)
Cl3 C9 C10 Cl4 -3.7(3)
O3 C6 C11 O4 3.0(3)
C7 C6 C11 O4 -179.0(2)
O3 C6 C11 C10 -178.3(2)
C7 C6 C11 C10 -0.3(3)
C9 C10 C11 O4 179.72(19)
Cl4 C10 C11 O4 0.7(3)
C9 C10 C11 C6 1.0(3)
Cl4 C10 C11 C6 -178.06(17)
O5 C12 C13 C14 179.2(2)
C17 C12 C13 C14 -5.6(3)
O5 C12 C13 Cl5 -3.1(3)
C17 C12 C13 Cl5 172.17(17)
C12 C13 C14 C15 -0.6(3)
Cl5 C13 C14 C15 -178.36(18)
C12 C13 C14 Cl6 179.63(17)
Cl5 C13 C14 Cl6 1.9(3)
C13 C14 C15 C16 3.3(4)
Cl6 C14 C15 C16 -176.98(18)
C13 C14 C15 Cl7 -178.26(18)
Cl6 C14 C15 Cl7 1.5(3)
C14 C15 C16 C17 0.2(4)
Cl7 C15 C16 C17 -178.21(18)
C14 C15 C16 Cl8 -179.99(18)
Cl7 C15 C16 Cl8 1.6(3)
O5 C12 C17 O6 3.7(3)
C13 C12 C17 O6 -171.61(19)
O5 C12 C17 C16 -175.77(19)
C13 C12 C17 C16 8.9(3)
C15 C16 C17 O6 174.2(2)
Cl8 C16 C17 O6 -5.6(3)
C15 C16 C17 C12 -6.3(3)
Cl8 C16 C17 C12 173.86(17)
O2 C1 O1 Si1 -85.6(2)
O3 C1 O1 Si1 30.6(3)
C2 C1 O1 Si1 151.21(16)
O1 C1 O2 C5 -62.2(2)
O3 C1 O2 C5 179.85(16)
C2 C1 O2 C5 60.4(2)
C4 C5 O2 C1 -60.3(2)
C11 C6 O3 C1 -22.4(3)
C7 C6 O3 C1 159.5(2)
O1 C1 O3 C6 168.04(18)
O2 C1 O3 C6 -70.8(2)
C2 C1 O3 C6 48.4(2)
C6 C11 O4 C2 -12.6(3)
C10 C11 O4 C2 168.66(19)
O5 C2 O4 C11 -77.4(2)
C3 C2 O4 C11 157.70(18)
C1 C2 O4 C11 38.2(2)
C17 C12 O5 C2 87.8(2)
C13 C12 O5 C2 -96.9(2)
O4 C2 O5 C12 -74.5(2)
C3 C2 O5 C12 44.2(3)
C1 C2 O5 C12 166.92(17)
C12 C17 O6 Si2 98.9(2)
C16 C17 O6 Si2 -81.7(2)
C1 O1 Si1 C18 -72.4(2)
C1 O1 Si1 C19 169.2(2)
C1 O1 Si1 C20 51.6(2)
C17 O6 Si2 C21 -98.6(2)
C17 O6 Si2 C22 141.9(2)
C17 O6 Si2 C23 19.9(2)
